data_7101113
loop_
_publ_author_name
'Malcolm Chisholm'
'Nathan J. Patmore'

_publ_section_title
;
Concerning the relative importance of
enantiomorphic site versus chain end control in the stereoselective
polymerization of lactides: reactions of (R,R-salen)- and
(S,S-salen)-aluminum alkoxides LAlOCH2R complexes (R == CH3 and S-CHMeCl)
;
_journal_issue 1
_journal_name_full 'Chemical Communications'
_journal_paper_doi 10.1039/b413266a
_journal_year 2005
_chemical_formula_sum 'C39 H58 Al Cl N2 O3'
_chemical_formula_weight 665.30
_chemical_name_systematic
;
?
;
_space_group_IT_number 4
_symmetry_cell_setting monoclinic
_symmetry_space_group_name_Hall 'P 2yb'
_symmetry_space_group_name_H-M 'P 1 21 1'
_atom_sites_solution_hydrogens geom
_atom_sites_solution_primary direct
_atom_sites_solution_secondary difmap
_audit_creation_method SHELXL-97
_cell_angle_alpha 90.00
_cell_angle_beta 93.397(1)
_cell_angle_gamma 90.00
_cell_formula_units_Z 4
_cell_length_a 14.9232(10)
_cell_length_b 11.0214(10)
_cell_length_c 23.440(3)
_cell_measurement_temperature 293(2)
_cell_volume 3848.6(7)
_computing_cell_refinement 'DENZO (Otwinowski & Minor, 1997)'
_computing_data_collection 'COLLECT (Nonius, 1999)'
_computing_data_reduction 'DENZO (Otwinowski & Minor, 1997)'
_computing_structure_refinement 'SHELXL-97 (Sheldrick, 1997)'
_computing_structure_solution 'SHELXS-97 (Sheldrick, 1997)'
_diffrn_ambient_temperature 293(2)
_diffrn_measured_fraction_theta_full 0.999
_diffrn_measured_fraction_theta_max 0.999
_diffrn_measurement_device_type 'Nonius Kappa CCD'
_diffrn_measurement_method 'phi and omega scans'
_diffrn_radiation_monochromator graphite
_diffrn_radiation_source 'fine-focus sealed tube'
_diffrn_radiation_type MoK\a
_diffrn_radiation_wavelength 0.71073
_diffrn_reflns_av_R_equivalents 0.073
_diffrn_reflns_limit_h_max 16
_diffrn_reflns_limit_h_min -16
_diffrn_reflns_limit_k_max 12
_diffrn_reflns_limit_k_min -12
_diffrn_reflns_limit_l_max 25
_diffrn_reflns_limit_l_min -25
_diffrn_reflns_number 60183
_diffrn_reflns_theta_full 22.99
_diffrn_reflns_theta_max 22.99
_diffrn_reflns_theta_min 1.58
_exptl_absorpt_coefficient_mu 0.159
_exptl_absorpt_correction_type none
_exptl_crystal_colour yellow
_exptl_crystal_density_diffrn 1.148
_exptl_crystal_density_method 'not measured'
_exptl_crystal_description chunk
_exptl_crystal_F_000 1440
_exptl_crystal_size_max 0.38
_exptl_crystal_size_mid 0.19
_exptl_crystal_size_min 0.15
_refine_diff_density_max 0.412
_refine_diff_density_min -0.506
_refine_diff_density_rms 0.047
_refine_ls_abs_structure_details 'Flack H D (1983), Acta Cryst. A39, 876-881'
_refine_ls_abs_structure_Flack 0.00(9)
_refine_ls_extinction_method none
_refine_ls_goodness_of_fit_ref 1.021
_refine_ls_hydrogen_treatment constr
_refine_ls_matrix_type full
_refine_ls_number_parameters 886
_refine_ls_number_reflns 10692
_refine_ls_number_restraints 1
_refine_ls_restrained_S_all 1.021
_refine_ls_R_factor_all 0.0749
_refine_ls_R_factor_gt 0.0508
_refine_ls_shift/su_max 1.073
_refine_ls_shift/su_mean 0.001
_refine_ls_structure_factor_coef Fsqd
_refine_ls_weighting_details 'calc w==1/[\s^2^(Fo^2^)+(0.0819P)^2^+0.6290P] where P==(Fo^2^+2Fc^2^)/3'
_refine_ls_weighting_scheme calc
_refine_ls_wR_factor_gt 0.1237
_refine_ls_wR_factor_ref 0.1364
_reflns_number_gt 8295
_reflns_number_total 10692
_reflns_threshold_expression >2sigma(I)
_cod_data_source_file b413266a.txt
_cod_depositor_comments
;
The following automatic conversions were performed:
'_symmetry_cell_setting' value 'Monoclinic' changed to 'monoclinic'
according to '/home/saulius/struct/CIF-dictionaries/cif_core.dic'
dictionary named 'cif_core.dic' version 2.4.1 from 2010-06-29.

Automatic conversion script
Id: cif_fix_enum 1527 2010-12-29 10:47:43Z saulius 
;
_cod_original_sg_symbol_H-M P21
_cod_database_code 7101113

loop_
_symmetry_equiv_pos_as_xyz
'x, y, z'
'-x, y+1/2, -z'

loop_
_atom_site_label
_atom_site_type_symbol
_atom_site_fract_x
_atom_site_fract_y
_atom_site_fract_z
_atom_site_U_iso_or_equiv
_atom_site_adp_type
_atom_site_occupancy
_atom_site_symmetry_multiplicity
_atom_site_calc_flag
_atom_site_refinement_flags
_atom_site_disorder_assembly
_atom_site_disorder_group
Al1 Al 0.09334(8) 0.17712(11) 0.37416(5) 0.0273(3) Uani 1 1 d . . .
Al2 Al 0.91017(7) 0.42262(11) 0.12708(5) 0.0239(3) Uani 1 1 d . . .
Cl1 Cl 0.24762(10) 0.04570(13) 0.20807(6) 0.0675(4) Uani 1 1 d . . .
Cl2 Cl 0.74550(12) 0.54632(15) 0.29269(6) 0.0837(5) Uani 1 1 d . . .
N1 N 0.1843(2) 0.3126(3) 0.38323(13) 0.0298(8) Uani 1 1 d . . .
N2 N 0.0193(2) 0.3198(3) 0.34768(13) 0.0277(8) Uani 1 1 d . . .
N3 N 0.8393(2) 0.2759(3) 0.10282(13) 0.0254(8) Uani 1 1 d . . .
N4 N 0.9804(2) 0.2918(3) 0.16891(12) 0.0235(8) Uani 1 1 d . . .
O1 O 0.14787(18) 0.1035(3) 0.43522(11) 0.0324(7) Uani 1 1 d . . .
O2 O -0.00956(17) 0.0990(2) 0.38751(11) 0.0303(7) Uani 1 1 d . . .
O3 O 0.13268(19) 0.1164(2) 0.31154(11) 0.0317(7) Uani 1 1 d . . .
O4 O 0.85892(17) 0.4997(2) 0.06484(11) 0.0290(7) Uani 1 1 d . . .
O5 O 1.01357(18) 0.5017(2) 0.11826(11) 0.0322(7) Uani 1 1 d . . .
O6 O 0.85623(19) 0.4759(3) 0.18621(11) 0.0342(7) Uani 1 1 d . . .
C1 C 0.2286(3) 0.1126(4) 0.46210(17) 0.0318(11) Uani 1 1 d . . .
C2 C 0.2593(3) 0.0224(4) 0.50216(17) 0.0332(11) Uani 1 1 d . . .
C3 C 0.3422(3) 0.0408(5) 0.53090(18) 0.0405(12) Uani 1 1 d . . .
H3 H 0.3616 -0.0171 0.5577 0.049 Uiso 1 1 calc R . .
C4 C 0.3990(3) 0.1397(5) 0.52275(19) 0.0442(12) Uani 1 1 d . A .
C5 C 0.3684(3) 0.2231(5) 0.48274(19) 0.0439(13) Uani 1 1 d . . .
H5 H 0.4045 0.2895 0.4754 0.053 Uiso 1 1 calc R . .
C6 C 0.2857(3) 0.2123(4) 0.45272(17) 0.0321(11) Uani 1 1 d . . .
C7 C 0.2009(3) -0.0889(5) 0.51527(17) 0.0390(12) Uani 1 1 d . . .
C8 C 0.1148(3) -0.0450(5) 0.5414(2) 0.0505(14) Uani 1 1 d . . .
H8A H 0.1302 0.0007 0.5755 0.076 Uiso 1 1 calc R . .
H8B H 0.0790 -0.1137 0.5507 0.076 Uiso 1 1 calc R . .
H8C H 0.0815 0.0055 0.5144 0.076 Uiso 1 1 calc R . .
C9 C 0.1791(4) -0.1612(4) 0.4610(2) 0.0563(15) Uani 1 1 d . . .
H9A H 0.2337 -0.1889 0.4457 0.084 Uiso 1 1 calc R . .
H9B H 0.1470 -0.1106 0.4334 0.084 Uiso 1 1 calc R . .
H9C H 0.1426 -0.2298 0.4696 0.084 Uiso 1 1 calc R . .
C10 C 0.2491(3) -0.1761(5) 0.5581(2) 0.0511(14) Uani 1 1 d . . .
H10A H 0.2642 -0.1338 0.5932 0.077 Uiso 1 1 calc R . .
H10B H 0.3029 -0.2059 0.5425 0.077 Uiso 1 1 calc R . .
H10C H 0.2102 -0.2430 0.5655 0.077 Uiso 1 1 calc R . .
C11 C 0.4881(4) 0.1542(6) 0.5581(2) 0.0637(17) Uani 1 1 d . . .
C12 C 0.5354(13) 0.281(2) 0.5477(10) 0.080(7) Uani 0.450(19) 1 d P A 1
H12A H 0.5428 0.2914 0.5076 0.121 Uiso 0.450(19) 1 calc PR A 1
H12B H 0.5931 0.2826 0.5681 0.121 Uiso 0.450(19) 1 calc PR A 1
H12C H 0.4988 0.3454 0.5611 0.121 Uiso 0.450(19) 1 calc PR A 1
C13 C 0.4704(13) 0.160(3) 0.6204(7) 0.116(13) Uani 0.450(19) 1 d P A 1
H13A H 0.4463 0.0839 0.6322 0.174 Uiso 0.450(19) 1 calc PR A 1
H13B H 0.4280 0.2236 0.6265 0.174 Uiso 0.450(19) 1 calc PR A 1
H13C H 0.5255 0.1764 0.6423 0.174 Uiso 0.450(19) 1 calc PR A 1
C14 C 0.5482(15) 0.068(3) 0.5454(14) 0.146(18) Uani 0.450(19) 1 d P A 1
H14A H 0.5630 0.0762 0.5063 0.218 Uiso 0.450(19) 1 calc PR A 1
H14B H 0.5227 -0.0111 0.5509 0.218 Uiso 0.450(19) 1 calc PR A 1
H14C H 0.6016 0.0766 0.5700 0.218 Uiso 0.450(19) 1 calc PR A 1
C12A C 0.5644(12) 0.124(2) 0.5154(7) 0.120(10) Uani 0.550(19) 1 d P A 2
H12D H 0.5524 0.0459 0.4980 0.180 Uiso 0.550(19) 1 calc PR A 2
H12E H 0.6217 0.1217 0.5362 0.180 Uiso 0.550(19) 1 calc PR A 2
H12F H 0.5648 0.1847 0.4862 0.180 Uiso 0.550(19) 1 calc PR A 2
C13A C 0.5019(8) 0.0419(15) 0.6021(5) 0.069(5) Uani 0.550(19) 1 d P A 2
H13D H 0.5040 -0.0326 0.5811 0.103 Uiso 0.550(19) 1 calc PR A 2
H13E H 0.4527 0.0393 0.6267 0.103 Uiso 0.550(19) 1 calc PR A 2
H13F H 0.5571 0.0524 0.6248 0.103 Uiso 0.550(19) 1 calc PR A 2
C14A C 0.4961(16) 0.266(2) 0.5841(14) 0.19(2) Uani 0.550(19) 1 d P A 2
H14D H 0.4481 0.2772 0.6091 0.280 Uiso 0.550(19) 1 calc PR A 2
H14E H 0.4931 0.3287 0.5555 0.280 Uiso 0.550(19) 1 calc PR A 2
H14F H 0.5526 0.2712 0.6058 0.280 Uiso 0.550(19) 1 calc PR A 2
C15 C 0.2587(3) 0.3072(4) 0.41405(17) 0.0351(11) Uani 1 1 d . . .
H15 H 0.2985 0.3714 0.4108 0.042 Uiso 1 1 calc R . .
C16 C 0.1633(2) 0.4167(3) 0.34506(16) 0.0288(9) Uani 1 1 d . . .
H16 H 0.1713 0.3898 0.3058 0.035 Uiso 1 1 calc R . .
C17 C 0.2180(3) 0.5306(4) 0.35493(19) 0.0376(11) Uani 1 1 d . . .
H17A H 0.2808 0.5134 0.3499 0.045 Uiso 1 1 calc R . .
H17B H 0.2125 0.5589 0.3937 0.045 Uiso 1 1 calc R . .
C18 C 0.1849(3) 0.6297(4) 0.3124(2) 0.0435(11) Uani 1 1 d . . .
H18A H 0.2179 0.7041 0.3204 0.052 Uiso 1 1 calc R . .
H18B H 0.1958 0.6044 0.2738 0.052 Uiso 1 1 calc R . .
C19 C 0.0850(3) 0.6525(4) 0.3171(2) 0.0429(11) Uani 1 1 d . . .
H19A H 0.0648 0.7117 0.2886 0.051 Uiso 1 1 calc R . .
H19B H 0.0754 0.6865 0.3544 0.051 Uiso 1 1 calc R . .
C20 C 0.0290(3) 0.5374(4) 0.30887(19) 0.0374(11) Uani 1 1 d . . .
H20A H -0.0333 0.5548 0.3154 0.045 Uiso 1 1 calc R . .
H20B H 0.0320 0.5084 0.2700 0.045 Uiso 1 1 calc R . .
C21 C 0.0641(2) 0.4411(3) 0.35017(16) 0.0293(9) Uani 1 1 d . . .
H21 H 0.0576 0.4730 0.3887 0.035 Uiso 1 1 calc R . .
C22 C -0.0625(3) 0.3119(4) 0.32621(16) 0.0273(10) Uani 1 1 d . . .
H22 H -0.0863 0.3794 0.3069 0.033 Uiso 1 1 calc R . .
C23 C -0.1187(3) 0.2086(4) 0.32976(16) 0.0263(10) Uani 1 1 d . . .
C24 C -0.2066(3) 0.2156(4) 0.30373(17) 0.0301(11) Uani 1 1 d . . .
H24 H -0.2220 0.2822 0.2808 0.036 Uiso 1 1 calc R . .
C25 C -0.2698(3) 0.1280(4) 0.31108(17) 0.0292(10) Uani 1 1 d . . .
C26 C -0.2425(3) 0.0315(4) 0.34606(16) 0.0290(10) Uani 1 1 d . . .
H26 H -0.2849 -0.0282 0.3521 0.035 Uiso 1 1 calc R . .
C27 C -0.1577(3) 0.0157(4) 0.37285(17) 0.0290(10) Uani 1 1 d . . .
C28 C -0.0921(3) 0.1077(4) 0.36324(16) 0.0273(10) Uani 1 1 d . . .
C29 C -0.1366(3) -0.0938(4) 0.41180(19) 0.0390(12) Uani 1 1 d . . .
C30 C -0.2157(3) -0.1824(5) 0.4130(2) 0.0504(14) Uani 1 1 d . . .
H30A H -0.2665 -0.1416 0.4275 0.076 Uiso 1 1 calc R . .
H30B H -0.1992 -0.2499 0.4373 0.076 Uiso 1 1 calc R . .
H30C H -0.2310 -0.2110 0.3750 0.076 Uiso 1 1 calc R . .
C31 C -0.0586(3) -0.1664(4) 0.3894(2) 0.0551(14) Uani 1 1 d . . .
H31A H -0.0744 -0.1933 0.3512 0.083 Uiso 1 1 calc R . .
H31B H -0.0464 -0.2354 0.4136 0.083 Uiso 1 1 calc R . .
H31C H -0.0062 -0.1159 0.3894 0.083 Uiso 1 1 calc R . .
C32 C -0.1158(3) -0.0486(5) 0.47299(18) 0.0559(14) Uani 1 1 d . . .
H32A H -0.1661 -0.0034 0.4854 0.084 Uiso 1 1 calc R . .
H32B H -0.0638 0.0027 0.4740 0.084 Uiso 1 1 calc R . .
H32C H -0.1046 -0.1167 0.4979 0.084 Uiso 1 1 calc R . .
C33 C -0.3652(3) 0.1340(4) 0.28513(18) 0.0361(11) Uani 1 1 d . . .
C34 C -0.3927(3) 0.0143(5) 0.2563(2) 0.0560(14) Uani 1 1 d . . .
H34A H -0.4535 0.0201 0.2408 0.084 Uiso 1 1 calc R . .
H34B H -0.3881 -0.0500 0.2840 0.084 Uiso 1 1 calc R . .
H34C H -0.3538 -0.0024 0.2261 0.084 Uiso 1 1 calc R . .
C35 C -0.4278(3) 0.1625(5) 0.3337(2) 0.0540(14) Uani 1 1 d . . .
H35A H -0.4106 0.2384 0.3511 0.081 Uiso 1 1 calc R . .
H35B H -0.4230 0.0992 0.3618 0.081 Uiso 1 1 calc R . .
H35C H -0.4887 0.1677 0.3182 0.081 Uiso 1 1 calc R . .
C36 C -0.3774(3) 0.2332(5) 0.2397(2) 0.0508(13) Uani 1 1 d . . .
H36A H -0.3619 0.3104 0.2564 0.076 Uiso 1 1 calc R . .
H36B H -0.4388 0.2346 0.2250 0.076 Uiso 1 1 calc R . .
H36C H -0.3391 0.2166 0.2091 0.076 Uiso 1 1 calc R . .
C38 C 0.1527(4) -0.0031(5) 0.3009(2) 0.0574(15) Uani 1 1 d . . .
H38A H 0.1077 -0.0354 0.2734 0.069 Uiso 1 1 calc R . .
H38B H 0.1493 -0.0490 0.3360 0.069 Uiso 1 1 calc R . .
C39 C 0.2438(3) -0.0210(4) 0.2784(2) 0.0502(13) Uani 1 1 d . . .
H39 H 0.2531 -0.1086 0.2743 0.060 Uiso 1 1 calc R . .
C40 C 0.3177(4) 0.0261(7) 0.3184(3) 0.097(2) Uani 1 1 d . . .
H40A H 0.3743 0.0148 0.3017 0.146 Uiso 1 1 calc R . .
H40B H 0.3177 -0.0171 0.3539 0.146 Uiso 1 1 calc R . .
H40C H 0.3084 0.1110 0.3251 0.146 Uiso 1 1 calc R . .
C41 C 0.7784(3) 0.4901(4) 0.03797(16) 0.0262(10) Uani 1 1 d . . .
C42 C 0.7460(3) 0.5799(4) -0.00175(16) 0.0273(10) Uani 1 1 d . . .
C43 C 0.6618(3) 0.5615(4) -0.02794(17) 0.0328(11) Uani 1 1 d . . .
H43 H 0.6398 0.6215 -0.0529 0.039 Uiso 1 1 calc R . .
C44 C 0.6070(3) 0.4613(4) -0.02038(17) 0.0361(11) Uani 1 1 d . B .
C45 C 0.6404(3) 0.3742(4) 0.01658(17) 0.0365(11) Uani 1 1 d . . .
H45 H 0.6064 0.3051 0.0226 0.044 Uiso 1 1 calc R . .
C46 C 0.7259(3) 0.3865(4) 0.04609(16) 0.0303(10) Uani 1 1 d . . .
C47 C 0.8031(3) 0.6887(4) -0.01719(17) 0.0331(11) Uani 1 1 d . . .
C48 C 0.8328(3) 0.7619(4) 0.03657(18) 0.0429(12) Uani 1 1 d . . .
H48A H 0.8687 0.8296 0.0259 0.064 Uiso 1 1 calc R . .
H48B H 0.8675 0.7109 0.0627 0.064 Uiso 1 1 calc R . .
H48C H 0.7808 0.7909 0.0546 0.064 Uiso 1 1 calc R . .
C49 C 0.8857(3) 0.6428(5) -0.04723(19) 0.0437(12) Uani 1 1 d . . .
H49A H 0.9222 0.7106 -0.0569 0.066 Uiso 1 1 calc R . .
H49B H 0.8663 0.5998 -0.0814 0.066 Uiso 1 1 calc R . .
H49C H 0.9200 0.5894 -0.0221 0.066 Uiso 1 1 calc R . .
C50 C 0.7532(3) 0.7760(5) -0.05811(18) 0.0452(13) Uani 1 1 d . . .
H50A H 0.7918 0.8426 -0.0664 0.068 Uiso 1 1 calc R . .
H50B H 0.7009 0.8062 -0.0409 0.068 Uiso 1 1 calc R . .
H50C H 0.7355 0.7343 -0.0929 0.068 Uiso 1 1 calc R . .
C51 C 0.5163(3) 0.4471(5) -0.0540(2) 0.0488(13) Uani 1 1 d . . .
C52 C 0.4666(7) 0.3220(14) -0.0362(5) 0.080(5) Uani 0.573(17) 1 d P B 1
H52A H 0.5071 0.2549 -0.0393 0.121 Uiso 0.573(17) 1 calc PR B 1
H52B H 0.4143 0.3092 -0.0613 0.121 Uiso 0.573(17) 1 calc PR B 1
H52C H 0.4493 0.3282 0.0025 0.121 Uiso 0.573(17) 1 calc PR B 1
C53 C 0.4536(8) 0.5465(12) -0.0464(10) 0.141(12) Uani 0.573(17) 1 d P B 1
H53A H 0.3994 0.5323 -0.0695 0.211 Uiso 0.573(17) 1 calc PR B 1
H53B H 0.4803 0.6214 -0.0577 0.211 Uiso 0.573(17) 1 calc PR B 1
H53C H 0.4400 0.5514 -0.0069 0.211 Uiso 0.573(17) 1 calc PR B 1
C54 C 0.5369(8) 0.422(2) -0.1170(5) 0.116(9) Uani 0.573(17) 1 d P B 1
H54A H 0.5804 0.3585 -0.1184 0.173 Uiso 0.573(17) 1 calc PR B 1
H54B H 0.5602 0.4948 -0.1334 0.173 Uiso 0.573(17) 1 calc PR B 1
H54C H 0.4827 0.3986 -0.1382 0.173 Uiso 0.573(17) 1 calc PR B 1
C52A C 0.5188(14) 0.3380(17) -0.0895(11) 0.111(12) Uani 0.427(17) 1 d P B 2
H52D H 0.4629 0.3300 -0.1116 0.166 Uiso 0.427(17) 1 calc PR B 2
H52E H 0.5280 0.2681 -0.0654 0.166 Uiso 0.427(17) 1 calc PR B 2
H52F H 0.5670 0.3445 -0.1146 0.166 Uiso 0.427(17) 1 calc PR B 2
C53A C 0.4424(9) 0.455(3) -0.0111(8) 0.116(12) Uani 0.427(17) 1 d P B 2
H53D H 0.3846 0.4489 -0.0313 0.174 Uiso 0.427(17) 1 calc PR B 2
H53E H 0.4469 0.5307 0.0088 0.174 Uiso 0.427(17) 1 calc PR B 2
H53F H 0.4494 0.3892 0.0158 0.174 Uiso 0.427(17) 1 calc PR B 2
C54A C 0.4941(9) 0.5637(16) -0.0939(6) 0.063(5) Uani 0.427(17) 1 d P B 2
H54D H 0.4373 0.5522 -0.1146 0.095 Uiso 0.427(17) 1 calc PR B 2
H54E H 0.5403 0.5733 -0.1204 0.095 Uiso 0.427(17) 1 calc PR B 2
H54F H 0.4917 0.6349 -0.0704 0.095 Uiso 0.427(17) 1 calc PR B 2
C55 C 0.7619(3) 0.2824(4) 0.07492(16) 0.0309(10) Uani 1 1 d . . .
H55 H 0.7267 0.2127 0.0737 0.037 Uiso 1 1 calc R . .
C56 C 0.8729(2) 0.1566(3) 0.12434(15) 0.0264(9) Uani 1 1 d . . .
H56 H 0.9170 0.1278 0.0981 0.032 Uiso 1 1 calc R . .
C57 C 0.8060(3) 0.0551(4) 0.13105(17) 0.0322(10) Uani 1 1 d . . .
H57A H 0.7782 0.0340 0.0939 0.039 Uiso 1 1 calc R . .
H57B H 0.7592 0.0824 0.1550 0.039 Uiso 1 1 calc R . .
C58 C 0.8518(3) -0.0561(3) 0.15772(17) 0.0357(10) Uani 1 1 d . . .
H58A H 0.8068 -0.1173 0.1643 0.043 Uiso 1 1 calc R . .
H58B H 0.8928 -0.0894 0.1312 0.043 Uiso 1 1 calc R . .
C59 C 0.9032(3) -0.0272(3) 0.21383(17) 0.0348(10) Uani 1 1 d . . .
H59A H 0.9341 -0.0994 0.2281 0.042 Uiso 1 1 calc R . .
H59B H 0.8615 -0.0023 0.2418 0.042 Uiso 1 1 calc R . .
C60 C 0.9711(3) 0.0734(4) 0.20617(17) 0.0305(10) Uani 1 1 d . . .
H60A H 1.0160 0.0461 0.1808 0.037 Uiso 1 1 calc R . .
H60B H 1.0012 0.0932 0.2428 0.037 Uiso 1 1 calc R . .
C61 C 0.9239(2) 0.1859(3) 0.18117(15) 0.0265(9) Uani 1 1 d . . .
H61 H 0.8799 0.2121 0.2080 0.032 Uiso 1 1 calc R . .
C62 C 1.0636(3) 0.2957(4) 0.18563(15) 0.0243(10) Uani 1 1 d . . .
H62 H 1.0868 0.2300 0.2066 0.029 Uiso 1 1 calc R . .
C63 C 1.1240(3) 0.3932(4) 0.17473(15) 0.0236(9) Uani 1 1 d . . .
C64 C 1.2138(3) 0.3820(4) 0.19630(16) 0.0269(10) Uani 1 1 d . . .
H64 H 1.2305 0.3138 0.2177 0.032 Uiso 1 1 calc R . .
C65 C 1.2775(3) 0.4688(4) 0.18669(17) 0.0310(10) Uani 1 1 d . . .
C66 C 1.2466(3) 0.5700(4) 0.15408(16) 0.0309(11) Uani 1 1 d . . .
H66 H 1.2880 0.6307 0.1475 0.037 Uiso 1 1 calc R . .
C67 C 1.1601(3) 0.5861(4) 0.13117(16) 0.0261(10) Uani 1 1 d . . .
C68 C 1.0973(3) 0.4946(4) 0.14114(17) 0.0251(10) Uani 1 1 d . . .
C69 C 1.1338(3) 0.7003(4) 0.09714(18) 0.0343(11) Uani 1 1 d . . .
C70 C 1.0606(3) 0.7683(4) 0.1277(2) 0.0537(14) Uani 1 1 d . . .
H70A H 1.0101 0.7155 0.1317 0.081 Uiso 1 1 calc R . .
H70B H 1.0419 0.8383 0.1057 0.081 Uiso 1 1 calc R . .
H70C H 1.0840 0.7934 0.1649 0.081 Uiso 1 1 calc R . .
C71 C 1.1013(3) 0.6661(5) 0.03666(19) 0.0501(13) Uani 1 1 d . . .
H71A H 1.0520 0.6103 0.0379 0.075 Uiso 1 1 calc R . .
H71B H 1.1494 0.6285 0.0177 0.075 Uiso 1 1 calc R . .
H71C H 1.0820 0.7377 0.0161 0.075 Uiso 1 1 calc R . .
C72 C 1.2135(3) 0.7879(4) 0.0930(2) 0.0485(13) Uani 1 1 d . . .
H72A H 1.2366 0.8094 0.1308 0.073 Uiso 1 1 calc R . .
H72B H 1.1938 0.8598 0.0729 0.073 Uiso 1 1 calc R . .
H72C H 1.2599 0.7492 0.0729 0.073 Uiso 1 1 calc R . .
C73 C 1.3757(3) 0.4611(4) 0.20787(18) 0.0371(11) Uani 1 1 d . . .
C74 C 1.3898(3) 0.3597(5) 0.2532(2) 0.0502(14) Uani 1 1 d . . .
H74A H 1.4520 0.3564 0.2661 0.075 Uiso 1 1 calc R . .
H74B H 1.3720 0.2831 0.2365 0.075 Uiso 1 1 calc R . .
H74C H 1.3540 0.3765 0.2849 0.075 Uiso 1 1 calc R . .
C75 C 1.4073(3) 0.5822(4) 0.2365(2) 0.0512(13) Uani 1 1 d . . .
H75A H 1.4693 0.5754 0.2496 0.077 Uiso 1 1 calc R . .
H75B H 1.3717 0.5989 0.2684 0.077 Uiso 1 1 calc R . .
H75C H 1.4005 0.6470 0.2093 0.077 Uiso 1 1 calc R . .
C76 C 1.4328(3) 0.4351(6) 0.1577(2) 0.0616(16) Uani 1 1 d . . .
H76A H 1.4948 0.4302 0.1710 0.092 Uiso 1 1 calc R . .
H76B H 1.4252 0.4991 0.1301 0.092 Uiso 1 1 calc R . .
H76C H 1.4145 0.3595 0.1404 0.092 Uiso 1 1 calc R . .
C78 C 0.8139(3) 0.5883(4) 0.1901(2) 0.0500(13) Uani 1 1 d . . .
H78A H 0.8040 0.6220 0.1520 0.060 Uiso 1 1 calc R . .
H78B H 0.8533 0.6431 0.2121 0.060 Uiso 1 1 calc R . .
C79 C 0.7264(3) 0.5811(5) 0.2173(2) 0.0566(14) Uani 1 1 d . . .
H79 H 0.6924 0.5135 0.1995 0.068 Uiso 1 1 calc R . .
C80 C 0.6681(4) 0.6953(5) 0.2103(3) 0.112(3) Uani 1 1 d . . .
H80A H 0.6124 0.6825 0.2278 0.168 Uiso 1 1 calc R . .
H80B H 0.6565 0.7121 0.1703 0.168 Uiso 1 1 calc R . .
H80C H 0.6991 0.7627 0.2282 0.168 Uiso 1 1 calc R . .

loop_
_atom_site_aniso_label
_atom_site_aniso_U_11
_atom_site_aniso_U_22
_atom_site_aniso_U_33
_atom_site_aniso_U_23
_atom_site_aniso_U_13
_atom_site_aniso_U_12
Al1 0.0255(7) 0.0288(8) 0.0271(7) 0.0018(6) -0.0021(6) 0.0007(6)
Al2 0.0229(7) 0.0245(7) 0.0239(6) 0.0013(5) -0.0024(5) -0.0004(5)
Cl1 0.0956(11) 0.0561(8) 0.0540(8) 0.0031(7) 0.0307(8) 0.0077(8)
Cl2 0.1192(14) 0.0662(10) 0.0700(10) 0.0032(8) 0.0410(10) 0.0208(10)
N1 0.028(2) 0.033(2) 0.0281(18) -0.0007(16) -0.0033(16) -0.0009(16)
N2 0.029(2) 0.0258(19) 0.0284(18) -0.0007(15) -0.0001(16) -0.0026(15)
N3 0.028(2) 0.0244(18) 0.0239(17) 0.0016(14) -0.0018(15) 0.0018(15)
N4 0.029(2) 0.0213(18) 0.0202(17) 0.0015(14) -0.0028(15) 0.0002(14)
O1 0.0266(17) 0.0388(19) 0.0310(15) 0.0076(14) -0.0051(14) -0.0040(14)
O2 0.0210(16) 0.0336(17) 0.0358(16) 0.0110(14) -0.0029(13) 0.0033(13)
O3 0.0402(18) 0.0240(17) 0.0310(15) -0.0011(13) 0.0018(13) 0.0053(13)
O4 0.0260(16) 0.0307(17) 0.0296(15) 0.0051(13) -0.0044(13) -0.0027(13)
O5 0.0292(17) 0.0308(17) 0.0356(16) 0.0085(13) -0.0072(13) -0.0063(14)
O6 0.0404(18) 0.0305(18) 0.0322(16) 0.0022(13) 0.0065(14) 0.0094(14)
C1 0.029(3) 0.045(3) 0.021(2) 0.000(2) -0.003(2) 0.009(2)
C2 0.030(3) 0.043(3) 0.026(2) 0.004(2) 0.003(2) 0.008(2)
C3 0.035(3) 0.057(3) 0.029(2) 0.006(2) -0.002(2) 0.016(3)
C4 0.026(3) 0.064(3) 0.041(3) 0.005(3) -0.004(2) -0.002(3)
C5 0.030(3) 0.055(3) 0.045(3) 0.002(3) -0.005(2) -0.001(2)
C6 0.027(3) 0.040(3) 0.029(2) 0.002(2) -0.004(2) -0.004(2)
C7 0.033(3) 0.052(3) 0.032(2) 0.014(2) 0.002(2) 0.008(2)
C8 0.040(3) 0.060(3) 0.052(3) 0.023(3) 0.010(2) 0.003(3)
C9 0.081(4) 0.040(3) 0.046(3) 0.011(2) -0.015(3) -0.008(3)
C10 0.043(3) 0.060(3) 0.050(3) 0.025(3) 0.002(2) 0.014(3)
C11 0.035(3) 0.088(5) 0.065(4) 0.020(3) -0.025(3) -0.003(3)
C12 0.039(10) 0.079(13) 0.121(15) 0.003(12) -0.016(9) -0.013(10)
C13 0.100(15) 0.18(3) 0.062(11) 0.045(15) -0.046(10) -0.076(19)
C14 0.053(17) 0.14(2) 0.23(4) -0.07(3) -0.09(2) 0.040(16)
C12A 0.029(7) 0.24(3) 0.090(10) 0.071(13) -0.010(7) -0.002(11)
C13A 0.055(8) 0.096(11) 0.051(7) 0.016(7) -0.029(6) -0.003(7)
C14A 0.12(2) 0.11(2) 0.31(5) -0.13(3) -0.17(3) 0.063(17)
C15 0.026(3) 0.041(3) 0.038(2) -0.003(2) 0.001(2) -0.011(2)
C16 0.035(2) 0.026(2) 0.025(2) 0.0020(17) 0.0002(18) -0.0039(18)
C17 0.034(2) 0.029(2) 0.049(3) 0.003(2) -0.001(2) -0.007(2)
C18 0.045(3) 0.029(2) 0.057(3) 0.006(2) 0.008(2) -0.005(2)
C19 0.049(3) 0.032(2) 0.048(3) 0.005(2) 0.005(2) 0.000(2)
C20 0.039(3) 0.029(2) 0.044(3) 0.006(2) -0.002(2) -0.004(2)
C21 0.031(2) 0.027(2) 0.030(2) 0.0000(18) 0.0021(19) 0.0004(18)
C22 0.024(3) 0.029(2) 0.028(2) 0.0014(18) -0.0009(18) 0.004(2)
C23 0.027(2) 0.030(2) 0.022(2) -0.0025(19) -0.0015(18) 0.004(2)
C24 0.033(3) 0.030(2) 0.026(2) 0.0026(19) -0.002(2) 0.009(2)
C25 0.023(2) 0.035(3) 0.029(2) -0.001(2) -0.0024(19) 0.005(2)
C26 0.023(2) 0.036(3) 0.029(2) 0.001(2) -0.0002(19) -0.008(2)
C27 0.031(3) 0.030(3) 0.026(2) -0.0016(19) 0.005(2) -0.004(2)
C28 0.024(2) 0.033(3) 0.024(2) -0.001(2) -0.0038(19) 0.001(2)
C29 0.035(3) 0.037(3) 0.046(3) 0.014(2) 0.001(2) -0.003(2)
C30 0.039(3) 0.053(3) 0.058(3) 0.019(3) 0.000(2) -0.010(3)
C31 0.045(3) 0.042(3) 0.080(4) 0.025(3) 0.009(3) 0.010(2)
C32 0.058(3) 0.072(4) 0.036(3) 0.014(3) -0.006(2) -0.018(3)
C33 0.024(2) 0.042(3) 0.041(3) -0.004(2) -0.004(2) -0.002(2)
C34 0.044(3) 0.061(4) 0.061(3) 0.003(3) -0.017(3) -0.006(3)
C35 0.031(3) 0.078(4) 0.053(3) 0.005(3) -0.001(2) 0.006(3)
C36 0.038(3) 0.057(3) 0.056(3) 0.003(3) -0.007(2) 0.012(2)
C38 0.073(4) 0.051(3) 0.048(3) 0.006(2) 0.005(3) 0.010(3)
C39 0.051(3) 0.044(3) 0.057(3) 0.003(2) 0.008(3) 0.007(2)
C40 0.063(4) 0.118(5) 0.108(5) 0.006(4) -0.006(4) -0.014(4)
C41 0.019(2) 0.034(3) 0.025(2) -0.004(2) -0.0041(18) -0.0038(19)
C42 0.025(2) 0.034(3) 0.022(2) -0.001(2) -0.0007(19) 0.007(2)
C43 0.032(3) 0.037(3) 0.029(2) 0.006(2) -0.001(2) 0.004(2)
C44 0.026(2) 0.051(3) 0.030(2) -0.001(2) -0.006(2) 0.008(2)
C45 0.027(3) 0.044(3) 0.038(3) -0.001(2) 0.002(2) -0.007(2)
C46 0.025(2) 0.039(3) 0.026(2) 0.001(2) -0.0053(19) 0.002(2)
C47 0.038(3) 0.032(3) 0.029(2) 0.005(2) -0.003(2) 0.003(2)
C48 0.057(3) 0.033(3) 0.038(3) 0.002(2) -0.003(2) -0.002(2)
C49 0.030(3) 0.062(3) 0.039(3) 0.003(2) 0.000(2) -0.001(2)
C50 0.044(3) 0.050(3) 0.041(3) 0.013(2) -0.001(2) 0.001(3)
C51 0.031(3) 0.057(3) 0.056(3) 0.005(3) -0.018(2) 0.000(3)
C52 0.033(6) 0.117(12) 0.087(9) 0.045(8) -0.039(6) -0.039(7)
C53 0.044(9) 0.060(8) 0.31(4) -0.009(14) -0.041(15) 0.015(7)
C54 0.069(8) 0.22(3) 0.055(8) 0.017(11) -0.040(6) -0.059(14)
C52A 0.090(17) 0.084(13) 0.15(3) -0.013(14) -0.09(2) -0.007(12)
C53A 0.027(8) 0.19(3) 0.123(15) 0.084(17) -0.032(9) -0.039(12)
C54A 0.013(7) 0.121(14) 0.054(9) 0.028(9) -0.017(6) 0.007(8)
C55 0.029(3) 0.032(2) 0.032(2) -0.0003(19) 0.001(2) -0.004(2)
C56 0.025(2) 0.027(2) 0.027(2) 0.0005(17) -0.0006(17) 0.0029(18)
C57 0.030(2) 0.031(2) 0.035(2) -0.0032(19) -0.0010(19) -0.0048(19)
C58 0.035(2) 0.026(2) 0.046(3) 0.000(2) -0.001(2) -0.0057(19)
C59 0.045(3) 0.027(2) 0.033(2) 0.0076(19) 0.002(2) -0.0005(19)
C60 0.034(2) 0.026(2) 0.031(2) 0.0022(18) -0.0014(19) 0.0024(19)
C61 0.028(2) 0.029(2) 0.023(2) 0.0026(18) 0.0030(17) -0.0057(18)
C62 0.030(3) 0.024(2) 0.018(2) 0.0002(17) -0.0032(18) 0.0047(19)
C63 0.024(2) 0.025(2) 0.022(2) -0.0009(19) -0.0011(18) -0.0016(19)
C64 0.029(3) 0.027(2) 0.024(2) 0.0000(18) -0.0027(19) 0.004(2)
C65 0.030(2) 0.031(2) 0.032(2) -0.003(2) -0.001(2) -0.004(2)
C66 0.030(3) 0.031(3) 0.032(2) 0.000(2) 0.005(2) -0.005(2)
C67 0.028(2) 0.026(2) 0.025(2) -0.0026(19) -0.0010(19) 0.001(2)
C68 0.018(2) 0.029(2) 0.028(2) -0.0047(19) -0.0003(19) 0.0027(19)
C69 0.029(3) 0.031(3) 0.042(3) 0.010(2) -0.003(2) -0.005(2)
C70 0.042(3) 0.036(3) 0.083(4) 0.013(3) 0.006(3) 0.005(2)
C71 0.052(3) 0.057(3) 0.040(3) 0.023(2) -0.009(2) -0.010(3)
C72 0.052(3) 0.038(3) 0.055(3) 0.017(2) -0.004(2) -0.009(2)
C73 0.025(2) 0.044(3) 0.041(3) 0.005(2) -0.008(2) 0.004(2)
C74 0.027(3) 0.059(3) 0.064(3) 0.005(3) -0.012(2) 0.002(2)
C75 0.034(3) 0.055(3) 0.063(3) -0.005(3) -0.012(2) -0.011(2)
C76 0.031(3) 0.096(5) 0.058(3) 0.006(3) 0.000(2) 0.007(3)
C78 0.070(4) 0.037(3) 0.045(3) 0.008(2) 0.013(3) 0.013(3)
C79 0.052(3) 0.048(3) 0.072(3) 0.008(3) 0.019(3) 0.010(3)
C80 0.092(5) 0.055(3) 0.201(7) 0.054(4) 0.098(5) 0.058(3)

loop_
_atom_type_symbol
_atom_type_description
_atom_type_scat_dispersion_real
_atom_type_scat_dispersion_imag
_atom_type_scat_source
C C 0.0033 0.0016 'International Tables Vol C Tables 4.2.6.8 and 6.1.1.4'
H H 0.0000 0.0000 'International Tables Vol C Tables 4.2.6.8 and 6.1.1.4'
Al Al 0.0645 0.0514 'International Tables Vol C Tables 4.2.6.8 and 6.1.1.4'
Cl Cl 0.1484 0.1585 'International Tables Vol C Tables 4.2.6.8 and 6.1.1.4'
N N 0.0061 0.0033 'International Tables Vol C Tables 4.2.6.8 and 6.1.1.4'
O O 0.0106 0.0060 'International Tables Vol C Tables 4.2.6.8 and 6.1.1.4'

loop_
_geom_angle_atom_site_label_1
_geom_angle_atom_site_label_2
_geom_angle_atom_site_label_3
_geom_angle
O3 Al1 O1 109.73(14)
O3 Al1 O2 107.17(14)
O1 Al1 O2 89.80(13)
O3 Al1 N2 104.33(14)
O1 Al1 N2 144.87(15)
O2 Al1 N2 88.20(14)
O3 Al1 N1 96.55(14)
O1 Al1 N1 88.85(13)
O2 Al1 N1 155.22(14)
N2 Al1 N1 78.88(14)
O6 Al2 O5 111.60(15)
O6 Al2 O4 106.75(14)
O5 Al2 O4 90.25(13)
O6 Al2 N3 103.73(14)
O5 Al2 N3 143.62(15)
O4 Al2 N3 87.68(13)
O6 Al2 N4 96.09(13)
O5 Al2 N4 88.68(13)
O4 Al2 N4 155.79(13)
N3 Al2 N4 79.03(13)
C15 N1 C16 121.3(3)
C15 N1 Al1 125.1(3)
C16 N1 Al1 113.1(2)
C22 N2 C21 119.0(3)
C22 N2 Al1 124.0(3)
C21 N2 Al1 116.9(2)
C55 N3 C56 119.6(3)
C55 N3 Al2 122.7(3)
C56 N3 Al2 117.3(2)
C62 N4 C61 121.4(3)
C62 N4 Al2 126.5(3)
C61 N4 Al2 112.0(2)
C1 O1 Al1 134.3(3)
C28 O2 Al1 131.9(2)
C38 O3 Al1 127.3(3)
C41 O4 Al2 132.0(2)
C68 O5 Al2 135.8(2)
C78 O6 Al2 125.6(3)
O1 C1 C6 121.4(4)
O1 C1 C2 120.4(4)
C6 C1 C2 118.2(4)
C3 C2 C1 117.3(4)
C3 C2 C7 121.1(4)
C1 C2 C7 121.5(4)
C2 C3 C4 125.2(4)
C5 C4 C3 115.8(4)
C5 C4 C11 122.8(5)
C3 C4 C11 121.4(4)
C4 C5 C6 122.5(5)
C5 C6 C1 120.8(4)
C5 C6 C15 117.9(4)
C1 C6 C15 121.2(4)
C9 C7 C8 110.9(4)
C9 C7 C10 106.8(4)
C8 C7 C10 107.8(4)
C9 C7 C2 110.2(3)
C8 C7 C2 108.9(4)
C10 C7 C2 112.3(4)
C14 C11 C14A 133.4(13)
C14 C11 C13 113.6(15)
C14A C11 C13 63.1(14)
C14 C11 C4 111.9(10)
C14A C11 C4 112.4(8)
C13 C11 C4 109.4(8)
C14 C11 C12 106.2(15)
C14A C11 C12 41.7(15)
C13 C11 C12 102.5(12)
C4 C11 C12 112.8(9)
C14 C11 C12A 37.5(16)
C14A C11 C12A 114.9(16)
C13 C11 C12A 142.5(11)
C4 C11 C12A 105.5(8)
C12 C11 C12A 75.6(11)
C14 C11 C13A 62.7(15)
C14A C11 C13A 113.5(13)
C13 C11 C13A 55.6(11)
C4 C11 C13A 109.8(6)
C12 C11 C13A 136.8(10)
C12A C11 C13A 99.8(10)
N1 C15 C6 126.2(4)
N1 C16 C17 117.4(3)
N1 C16 C21 105.2(3)
C17 C16 C21 111.2(3)
C16 C17 C18 109.9(3)
C19 C18 C17 110.4(4)
C18 C19 C20 112.6(3)
C21 C20 C19 109.7(3)
N2 C21 C20 117.8(3)
N2 C21 C16 106.0(3)
C20 C21 C16 112.2(3)
N2 C22 C23 125.3(4)
C28 C23 C24 120.5(4)
C28 C23 C22 121.3(3)
C24 C23 C22 117.8(4)
C25 C24 C23 122.4(4)
C24 C25 C26 115.7(4)
C24 C25 C33 123.9(4)
C26 C25 C33 120.4(4)
C27 C26 C25 126.2(4)
C26 C27 C28 116.8(4)
C26 C27 C29 121.1(4)
C28 C27 C29 122.0(3)
O2 C28 C23 121.3(4)
O2 C28 C27 120.4(4)
C23 C28 C27 118.3(4)
C31 C29 C32 112.0(4)
C31 C29 C30 106.0(4)
C32 C29 C30 107.7(4)
C31 C29 C27 109.9(4)
C32 C29 C27 108.9(4)
C30 C29 C27 112.4(4)
C25 C33 C34 111.2(4)
C25 C33 C36 112.4(4)
C34 C33 C36 106.9(3)
C25 C33 C35 107.9(3)
C34 C33 C35 110.1(4)
C36 C33 C35 108.4(4)
O3 C38 C39 113.6(4)
C40 C39 C38 112.6(5)
C40 C39 Cl1 111.5(4)
C38 C39 Cl1 110.2(3)
O4 C41 C46 119.8(4)
O4 C41 C42 121.2(4)
C46 C41 C42 118.9(3)
C43 C42 C41 117.0(4)
C43 C42 C47 121.1(4)
C41 C42 C47 121.9(3)
C42 C43 C44 125.9(4)
C45 C44 C43 116.3(4)
C45 C44 C51 122.1(4)
C43 C44 C51 121.6(4)
C44 C45 C46 121.6(4)
C41 C46 C55 121.6(4)
C41 C46 C45 120.3(4)
C55 C46 C45 117.2(4)
C50 C47 C42 112.8(4)
C50 C47 C48 106.9(4)
C42 C47 C48 110.8(3)
C50 C47 C49 107.1(4)
C42 C47 C49 108.9(4)
C48 C47 C49 110.3(4)
C53 C51 C52A 136.4(9)
C53 C51 C44 114.4(7)
C52A C51 C44 109.0(7)
C53 C51 C53A 52.4(11)
C52A C51 C53A 117.3(14)
C44 C51 C53A 107.7(7)
C53 C51 C54 114.4(11)
C52A C51 C54 45.7(10)
C44 C51 C54 106.8(6)
C53A C51 C54 145.3(8)
C53 C51 C54A 50.3(9)
C52A C51 C54A 109.6(10)
C44 C51 C54A 111.1(6)
C53A C51 C54A 101.8(11)
C54 C51 C54A 68.4(9)
C53 C51 C52 107.4(8)
C52A C51 C52 58.5(11)
C44 C51 C52 110.9(5)
C53A C51 C52 61.6(10)
C54 C51 C52 102.3(10)
C54A C51 C52 137.9(6)
N3 C55 C46 125.8(4)
N3 C56 C57 118.6(3)
N3 C56 C61 104.4(3)
C57 C56 C61 111.3(3)
C56 C57 C58 110.8(3)
C59 C58 C57 112.3(3)
C58 C59 C60 110.9(3)
C59 C60 C61 110.1(3)
N4 C61 C60 117.4(3)
N4 C61 C56 104.9(3)
C60 C61 C56 110.9(3)
N4 C62 C63 125.3(4)
C64 C63 C68 120.1(4)
C64 C63 C62 117.6(3)
C68 C63 C62 122.2(3)
C65 C64 C63 122.1(4)
C64 C65 C66 115.5(4)
C64 C65 C73 124.7(4)
C66 C65 C73 119.9(4)
C67 C66 C65 125.5(4)
C66 C67 C68 117.4(4)
C66 C67 C69 121.0(4)
C68 C67 C69 121.6(3)
O5 C68 C67 120.6(3)
O5 C68 C63 119.9(3)
C67 C68 C63 119.5(3)
C71 C69 C67 109.9(4)
C71 C69 C70 111.1(4)
C67 C69 C70 109.0(4)
C71 C69 C72 107.6(4)
C67 C69 C72 111.9(3)
C70 C69 C72 107.3(4)
C76 C73 C65 109.3(3)
C76 C73 C74 109.5(4)
C65 C73 C74 110.7(4)
C76 C73 C75 109.1(4)
C65 C73 C75 110.8(4)
C74 C73 C75 107.4(3)
O6 C78 C79 113.1(4)
C78 C79 C80 114.6(4)
C78 C79 Cl2 109.7(4)
C80 C79 Cl2 109.5(4)

loop_
_geom_bond_atom_site_label_1
_geom_bond_atom_site_label_2
_geom_bond_distance
Al1 O3 1.746(3)
Al1 O1 1.797(3)
Al1 O2 1.804(3)
Al1 N2 1.999(3)
Al1 N1 2.021(3)
Al2 O6 1.746(3)
Al2 O5 1.795(3)
Al2 O4 1.817(3)
Al2 N3 1.997(3)
Al2 N4 2.004(3)
Cl1 C39 1.809(5)
Cl2 C79 1.813(5)
N1 C15 1.289(5)
N1 C16 1.477(5)
N2 C22 1.295(5)
N2 C21 1.495(5)
N3 C55 1.295(5)
N3 C56 1.485(5)
N4 C62 1.280(5)
N4 C61 1.479(5)
O1 C1 1.330(5)
O2 C28 1.329(4)
O3 C38 1.377(6)
O4 C41 1.327(4)
O5 C68 1.332(4)
O6 C78 1.395(5)
C1 C6 1.415(6)
C1 C2 1.425(6)
C2 C3 1.389(6)
C2 C7 1.545(7)
C3 C4 1.400(7)
C4 C5 1.372(7)
C4 C11 1.533(6)
C5 C6 1.390(6)
C6 C15 1.426(6)
C7 C9 1.521(6)
C7 C8 1.534(6)
C7 C10 1.537(6)
C11 C14 1.35(2)
C11 C14A 1.380(18)
C11 C13 1.50(2)
C11 C12 1.59(2)
C11 C12A 1.60(2)
C11 C13A 1.617(14)
C16 C17 1.508(5)
C16 C21 1.516(5)
C17 C18 1.540(6)
C18 C19 1.522(6)
C19 C20 1.526(6)
C20 C21 1.510(5)
C22 C23 1.420(6)
C23 C28 1.405(6)
C23 C24 1.416(5)
C24 C25 1.367(6)
C25 C26 1.390(6)
C25 C33 1.516(5)
C26 C27 1.389(5)
C27 C28 1.436(6)
C27 C29 1.535(6)
C29 C31 1.531(6)
C29 C32 1.533(6)
C29 C30 1.533(6)
C33 C34 1.527(7)
C33 C36 1.530(6)
C33 C35 1.546(6)
C38 C39 1.501(7)
C39 C40 1.497(7)
C41 C46 1.404(6)
C41 C42 1.424(6)
C42 C43 1.380(5)
C42 C47 1.527(6)
C43 C44 1.392(6)
C44 C45 1.368(6)
C44 C51 1.533(6)
C45 C46 1.422(5)
C46 C55 1.421(6)
C47 C50 1.521(6)
C47 C48 1.539(6)
C47 C49 1.541(6)
C51 C53 1.459(14)
C51 C52A 1.463(19)
C51 C53A 1.54(2)
C51 C54 1.550(14)
C51 C54A 1.612(15)
C51 C52 1.631(13)
C56 C57 1.513(5)
C56 C61 1.529(5)
C57 C58 1.519(6)
C58 C59 1.517(5)
C59 C60 1.519(6)
C60 C61 1.526(5)
C62 C63 1.435(6)
C63 C64 1.409(5)
C63 C68 1.410(6)
C64 C65 1.378(6)
C65 C66 1.413(6)
C65 C73 1.521(5)
C66 C67 1.379(5)
C67 C68 1.407(5)
C67 C69 1.529(6)
C69 C71 1.519(6)
C69 C70 1.537(6)
C69 C72 1.539(6)
C73 C76 1.519(6)
C73 C74 1.548(6)
C73 C75 1.554(6)
C78 C79 1.490(7)
C79 C80 1.533(6)
